data_4344211
loop_
_publ_author_name
'Christoph, G.G.'
'Schaefer, W.P.'
'Marsh, R.E.'

_publ_section_title
;
 The Crystal Structure of
 mue-Amido-mue-superoxobis(tetraamminecobalt(III)) Tetranitrate ((N H3)4
 Co (N H2) (O2) Co (N H3)4) (N O3)4
;
_journal_name_full 'Inorganic Chemistry'
_journal_page_first 291
_journal_page_last 297
_journal_volume 8
_journal_year 1969
_chemical_formula_sum 'Co2 H26 N13 O14'
_chemical_name_systematic '((N H3)4 Co (N H2) (O2) Co (N H3)4) (N O3)4'
_space_group_IT_number 14
_symmetry_space_group_name_Hall '-P 2ybc'
_symmetry_space_group_name_H-M 'P 1 21/c 1'
_cell_angle_alpha 90
_cell_angle_beta 103.9
_cell_angle_gamma 90
_cell_formula_units_Z 4
_cell_length_a 8.451
_cell_length_b 13.196
_cell_length_c 17.304
_cell_volume 1873.222
_citation_journal_id_ASTM INOCAJ
_cod_data_source_file Christoph_INOCAJ_1969_1949.cif
_cod_data_source_block H26Co2N13O14
_cod_original_formula_sum 'H26 Co2 N13 O14'
_cod_database_code 4344211

loop_
_symmetry_equiv_pos_as_xyz
x,y,z
-x,y+1/2,-z+1/2
-x,-y,-z
x,-y-1/2,z-1/2

loop_
_atom_site_label
_atom_site_type_symbol
_atom_site_fract_x
_atom_site_fract_y
_atom_site_fract_z
_atom_site_occupancy
_atom_site_U_iso_or_equiv
H21 H+1 1.204 0.173 0.358 1 0.0
H9 H+1 0.375 0.196 0.049 1 0.0
O12 O-2 0.4743 0.4555 0.4056 1 0.0
O4 O-2 1.1658 0.0064 -0.0177 1 0.0
H16 H+1 0.744 0.22 0.32 1 0.0
H7 H+1 0.624 0.389 -0.008 1 0.0
N5 N-3 0.5362 0.3162 0.1706 1 0.0
H24 H+1 1.059 0.085 0.144 1 0.0
N7 N-3 0.9644 0.0484 0.2908 1 0.0
N1 N-3 0.7469 0.1528 0.1693 1 0.0
O9 O-2 0.975 0.1209 0.4786 1 0.0
H1 H+1 0.668 0.129 0.191 1 0.0
H22 H+1 1.144 0.279 0.335 1 0.0
N2 N-3 0.7678 0.2114 0.0184 1 0.0
Co2 Co+3 0.9493 0.1854 0.244 1 0.0
H26 H+1 1.087 0.179 0.145 1 0.0
N13 N+5 0.4606 0.3951 0.3513 1 0.0
H8 H+1 0.497 0.392 0.022 1 0.0
O1 O 0.831 0.3452 0.142 1 0.0
N3 N-3 0.579 0.3781 0.0272 1 0.0
O6 O-2 0.3519 0.0317 0.319 1 0.0
O5 O-2 1.0297 0.0652 -0.1297 1 0.0
H2 H+1 0.76 0.096 0.144 1 0.0
H4 H+1 0.807 0.158 0.023 1 0.0
H20 H+1 1.051 -0.006 0.277 1 0.0
N12 N+5 1.1254 0.1243 0.5097 1 0.0
H18 H+1 0.91 0.021 0.287 1 0.0
N8 N-3 1.1537 0.2274 0.3186 1 0.0
H10 H+1 0.487 0.141 0.011 1 0.0
O13 O-2 0.5135 0.3087 0.3647 1 0.0
H17 H+1 0.875 0.206 0.374 1 0.0
H23 H+1 1.199 0.233 0.303 1 0.0
N10 N+5 1.0989 0.0778 -0.0587 1 0.0
N4 N-3 0.4674 0.1765 0.0496 1 0.0
N6 N-3 0.835 0.2308 0.3235 1 0.0
H6 H+1 0.646 0.436 0.057 1 0.0
H19 H+1 1.048 0.047 0.339 1 0.0
O14 O-2 0.3623 0.4186 0.2877 1 0.0
O2 O 0.9447 0.3174 0.205 1 0.0
Co1 Co+3 0.6565 0.2598 0.0974 1 0.0
O11 O-2 1.221 0.099 0.4685 1 0.0
H5 H+1 0.851 0.253 0.014 1 0.0
H13 H+1 0.444 0.338 0.147 1 0.0
O3 O-2 1.0988 0.1629 -0.0285 1 0.0
O7 O-2 0.6055 0.0687 0.349 1 0.0
H3 H+1 0.704 0.214 -0.027 1 0.0
H15 H+1 0.812 0.297 0.336 1 0.0
O8 O-2 0.4475 0.1317 0.2434 1 0.0
H11 H+1 0.462 0.123 0.08 1 0.0
N11 N+5 0.469 0.0766 0.304 1 0.0
H25 H+1 1.192 0.122 0.198 1 0.0
O10 O-2 1.1766 0.1558 0.5783 1 0.0
H12 H+1 0.589 0.378 0.198 1 0.0
H14 H+1 0.509 0.273 0.202 1 0.0
N9 N-3 1.0752 0.1436 0.1682 1 0.0
